data_7013322
loop_
_publ_author_name
'Carey, David T.'
'Mair, Francis S.'
'Pritchard, Robin G.'
'Warren, John E.'
'Woods, Rebecca J.'

_publ_section_title
;
 Borane and alane reductions of bulky N,N?-diaryl-1,3-diimines:
 structural characterization of products and intermediates in the
 diastereoselective synthesis of 1,3-diaminesElectronic supplementary
 information (ESI) available: preparative and characterization details;
 substructure of 5. See http://www.rsc.org/suppdata/dt/b3/b306401h/
;
_journal_issue 19
_journal_name_full 'Dalton Transactions'
_journal_page_first 3792
_journal_paper_doi 10.1039/b306401h
_journal_year 2003
_chemical_compound_source 'synthesis as described'
_chemical_formula_moiety 'C31 H48 N2'
_chemical_formula_sum 'C31 H48 N2'
_chemical_formula_weight 448.71
_space_group_IT_number 2
_symmetry_cell_setting triclinic
_symmetry_Int_Tables_number 2
_symmetry_space_group_name_Hall '-P 1'
_symmetry_space_group_name_H-M 'P -1'
_atom_sites_solution_hydrogens geom
_atom_sites_solution_primary direct
_atom_sites_solution_secondary difmap
_audit_conform_dict_location ftp://ftp.iucr.org/pub/cif_core.dic
_audit_conform_dict_name cif_core.dic
_audit_conform_dict_version 2.2
_audit_creation_date 2003-07-28T08:47:32-00:00
_audit_creation_method 'WinGX routine CIF_UPDATE'
_cell_angle_alpha 103.83(3)
_cell_angle_beta 118.92(3)
_cell_angle_gamma 70.67(3)
_cell_formula_units_Z 2
_cell_length_a 10.802(4)
_cell_length_b 15.950(5)
_cell_length_c 10.464(4)
_cell_measurement_reflns_used 25
_cell_measurement_temperature 293(2)
_cell_measurement_theta_max 32.4
_cell_measurement_theta_min 15.4
_cell_measurement_wavelength 1.54178
_cell_volume 1482.3(10)
_computing_molecular_graphics 'Ortep-3 for Windows (Farrugia, 1997)'
_computing_publication_material 'WinGX publication routines (Farrugia, 1999)'
_computing_structure_refinement 'SHELXL-97 (Sheldrick, 1997)'
_computing_structure_solution 'SHELXS-97 (Sheldrick, 1997)'
_diffrn_ambient_temperature 293(2)
_diffrn_measured_fraction_theta_full 0.893
_diffrn_measured_fraction_theta_max 0.893
_diffrn_radiation_monochromator graphite
_diffrn_radiation_probe x-ray
_diffrn_radiation_type CuK\a
_diffrn_radiation_wavelength 1.54178
_diffrn_reflns_av_R_equivalents 0.0229
_diffrn_reflns_av_unetI/netI 0.0475
_diffrn_reflns_limit_h_max 12
_diffrn_reflns_limit_h_min -10
_diffrn_reflns_limit_k_max 17
_diffrn_reflns_limit_k_min -17
_diffrn_reflns_limit_l_max 11
_diffrn_reflns_limit_l_min -11
_diffrn_reflns_number 5161
_diffrn_reflns_theta_full 65.72
_diffrn_reflns_theta_max 65.72
_diffrn_reflns_theta_min 2.95
_exptl_absorpt_coefficient_mu 0.427
_exptl_absorpt_correction_type none
_exptl_crystal_colour colourless
_exptl_crystal_density_diffrn 1.005
_exptl_crystal_density_method 'not measured'
_exptl_crystal_description prism
_exptl_crystal_F_000 496
_exptl_crystal_size_max 0.4
_exptl_crystal_size_mid 0.4
_exptl_crystal_size_min 0.3
_refine_diff_density_max 0.252
_refine_diff_density_min -0.214
_refine_diff_density_rms 0.037
_refine_ls_extinction_coef 0.0070(12)
_refine_ls_extinction_expression Fc^*^=kFc[1+0.001xFc^2^\l^3^/sin(2\q)]^-1/4^
_refine_ls_extinction_method SHELXL
_refine_ls_goodness_of_fit_ref 1.053
_refine_ls_hydrogen_treatment mixed
_refine_ls_matrix_type full
_refine_ls_number_parameters 315
_refine_ls_number_reflns 4590
_refine_ls_number_restraints 0
_refine_ls_restrained_S_all 1.053
_refine_ls_R_factor_all 0.1065
_refine_ls_R_factor_gt 0.0611
_refine_ls_shift/su_max 0
_refine_ls_shift/su_mean 0
_refine_ls_structure_factor_coef Fsqd
_refine_ls_weighting_details 'calc w=1/[\s^2^(Fo^2^)+(0.1164P)^2^+0.2445P] where P=(Fo^2^+2Fc^2^)/3'
_refine_ls_weighting_scheme calc
_refine_ls_wR_factor_gt 0.1827
_refine_ls_wR_factor_ref 0.2159
_reflns_number_gt 2695
_reflns_number_total 4590
_reflns_threshold_expression >2sigma(I)
_cod_data_source_file b306401h.txt
_cod_data_source_block 4
_cod_database_code 7013322

loop_
_symmetry_equiv_pos_as_xyz
'x, y, z'
'-x, -y, -z'

loop_
_atom_site_label
_atom_site_type_symbol
_atom_site_fract_x
_atom_site_fract_y
_atom_site_fract_z
_atom_site_U_iso_or_equiv
_atom_site_adp_type
_atom_site_occupancy
_atom_site_symmetry_multiplicity
_atom_site_calc_flag
_atom_site_refinement_flags
_atom_site_disorder_assembly
_atom_site_disorder_group
N1 N 0.5010(3) 0.22299(15) 0.5067(3) 0.0616(6) Uani 1 1 d . . .
N2 N 0.5917(2) 0.30270(14) 0.8030(2) 0.0562(6) Uani 1 1 d . . .
C1 C 0.4799(5) 0.1244(2) 0.6449(4) 0.1015(11) Uani 1 1 d . . .
H1A H 0.524 0.0753 0.5941 0.152 Uiso 1 1 calc R . .
H1B H 0.4061 0.1088 0.6538 0.152 Uiso 1 1 calc R . .
H1C H 0.5534 0.1378 0.7408 0.152 Uiso 1 1 calc R . .
C2 C 0.4105(3) 0.20610(19) 0.5590(3) 0.0678(8) Uani 1 1 d . . .
H2 H 0.3268 0.1914 0.4701 0.081 Uiso 1 1 calc R . .
C3 C 0.3442(3) 0.2915(2) 0.6350(3) 0.0685(8) Uani 1 1 d . . .
C4 C 0.4560(3) 0.32894(19) 0.7753(3) 0.0650(7) Uani 1 1 d . . .
C5 C 0.4000(4) 0.3995(2) 0.8718(3) 0.0921(11) Uani 1 1 d . . .
H5A H 0.4792 0.4222 0.9504 0.138 Uiso 1 1 calc R . .
H5B H 0.3583 0.3742 0.9117 0.138 Uiso 1 1 calc R . .
H5C H 0.3266 0.4473 0.8152 0.138 Uiso 1 1 calc R . .
C6 C 0.2621(4) 0.3651(3) 0.5280(4) 0.1077(13) Uani 1 1 d . . .
H6A H 0.1898 0.344 0.438 0.162 Uiso 1 1 calc R . .
H6B H 0.3305 0.3794 0.5081 0.162 Uiso 1 1 calc R . .
H6C H 0.2153 0.4175 0.5714 0.162 Uiso 1 1 calc R . .
C7 C 0.2316(4) 0.2725(3) 0.6656(5) 0.1294(17) Uani 1 1 d . . .
H7A H 0.1701 0.2412 0.5801 0.194 Uiso 1 1 calc R . .
H7B H 0.1727 0.3278 0.6895 0.194 Uiso 1 1 calc R . .
H7C H 0.2812 0.2365 0.7464 0.194 Uiso 1 1 calc R . .
C8 C 0.7008(3) 0.34024(17) 0.9262(3) 0.0562(6) Uani 1 1 d . . .
C9 C 0.7541(3) 0.39897(19) 0.8986(3) 0.0645(7) Uani 1 1 d . . .
C10 C 0.8655(3) 0.4328(2) 1.0177(3) 0.0805(9) Uani 1 1 d . . .
H10 H 0.9014 0.4734 1.0029 0.097 Uiso 1 1 calc R . .
C11 C 0.9231(3) 0.4078(2) 1.1555(3) 0.0882(10) Uani 1 1 d . . .
H11 H 0.9976 0.4312 1.2328 0.106 Uiso 1 1 calc R . .
C12 C 0.8718(3) 0.3490(2) 1.1798(3) 0.0813(9) Uani 1 1 d . . .
H12 H 0.912 0.3326 1.2741 0.098 Uiso 1 1 calc R . .
C13 C 0.7606(3) 0.31268(19) 1.0669(3) 0.0644(7) Uani 1 1 d . . .
C14 C 0.7123(3) 0.2431(2) 1.0958(3) 0.0730(8) Uani 1 1 d . . .
H14 H 0.609 0.2488 1.0265 0.088 Uiso 1 1 calc R . .
C15 C 0.7229(5) 0.2545(3) 1.2487(4) 0.1117(13) Uani 1 1 d . . .
H15A H 0.6775 0.2138 1.2543 0.168 Uiso 1 1 calc R . .
H15B H 0.674 0.3147 1.2694 0.168 Uiso 1 1 calc R . .
H15C H 0.8239 0.2423 1.3192 0.168 Uiso 1 1 calc R . .
C16 C 0.7956(5) 0.1502(2) 1.0635(5) 0.1163(14) Uani 1 1 d . . .
H16A H 0.7538 0.1069 1.0676 0.174 Uiso 1 1 calc R . .
H16B H 0.8962 0.1402 1.135 0.174 Uiso 1 1 calc R . .
H16C H 0.7897 0.1445 0.9675 0.174 Uiso 1 1 calc R . .
C17 C 0.6905(4) 0.4285(2) 0.7463(3) 0.0783(9) Uani 1 1 d . . .
H17 H 0.6449 0.3823 0.6755 0.094 Uiso 1 1 calc R . .
C18 C 0.8047(5) 0.4371(3) 0.7089(5) 0.1288(16) Uani 1 1 d . . .
H18A H 0.7625 0.4423 0.6057 0.193 Uiso 1 1 calc R . .
H18B H 0.8856 0.3852 0.7341 0.193 Uiso 1 1 calc R . .
H18C H 0.8383 0.4893 0.7632 0.193 Uiso 1 1 calc R . .
C19 C 0.5702(6) 0.5149(3) 0.7275(4) 0.1310(17) Uani 1 1 d . . .
H19A H 0.4972 0.5072 0.7477 0.197 Uiso 1 1 calc R . .
H19B H 0.5263 0.53 0.6286 0.197 Uiso 1 1 calc R . .
H19C H 0.6114 0.5621 0.7942 0.197 Uiso 1 1 calc R . .
C20 C 0.5563(3) 0.15235(17) 0.4205(3) 0.0607(7) Uani 1 1 d . . .
C21 C 0.7032(3) 0.10112(19) 0.4834(3) 0.0692(8) Uani 1 1 d . . .
C22 C 0.7521(4) 0.0355(2) 0.3933(4) 0.0841(9) Uani 1 1 d . . .
H22 H 0.8485 0.0017 0.4327 0.101 Uiso 1 1 calc R . .
C23 C 0.6629(4) 0.0184(2) 0.2475(4) 0.0909(10) Uani 1 1 d . . .
H23 H 0.6982 -0.0267 0.1896 0.109 Uiso 1 1 calc R . .
C24 C 0.5218(4) 0.0685(2) 0.1884(3) 0.0860(10) Uani 1 1 d . . .
H24 H 0.4614 0.0563 0.0898 0.103 Uiso 1 1 calc R . .
C25 C 0.4658(3) 0.1369(2) 0.2707(3) 0.0687(8) Uani 1 1 d . . .
C26 C 0.3111(3) 0.1956(2) 0.1954(3) 0.0832(9) Uani 1 1 d . . .
H26 H 0.2919 0.2411 0.2697 0.1 Uiso 1 1 calc R . .
C27 C 0.2967(5) 0.2435(3) 0.0771(5) 0.1324(16) Uani 1 1 d . . .
H27A H 0.3646 0.2802 0.1206 0.199 Uiso 1 1 calc R . .
H27B H 0.1989 0.2801 0.0321 0.199 Uiso 1 1 calc R . .
H27C H 0.3177 0.2002 0.0042 0.199 Uiso 1 1 calc R . .
C28 C 0.1969(5) 0.1438(4) 0.1292(5) 0.1395(18) Uani 1 1 d . . .
H28A H 0.2018 0.1167 0.2047 0.209 Uiso 1 1 calc R . .
H28B H 0.2143 0.0982 0.0569 0.209 Uiso 1 1 calc R . .
H28C H 0.1018 0.1834 0.0838 0.209 Uiso 1 1 calc R . .
C29 C 0.8092(4) 0.1186(2) 0.6432(3) 0.0864(10) Uani 1 1 d . . .
H29 H 0.7512 0.1529 0.696 0.104 Uiso 1 1 calc R . .
C30 C 0.9040(5) 0.1754(3) 0.6547(4) 0.1252(15) Uani 1 1 d . . .
H30A H 0.8426 0.2302 0.6119 0.188 Uiso 1 1 calc R . .
H30B H 0.9619 0.1434 0.6034 0.188 Uiso 1 1 calc R . .
H30C H 0.9673 0.1883 0.756 0.188 Uiso 1 1 calc R . .
C31 C 0.9064(5) 0.0352(3) 0.7189(4) 0.1242(15) Uani 1 1 d . . .
H31A H 0.8471 -0.0005 0.7125 0.186 Uiso 1 1 calc R . .
H31B H 0.9659 0.0513 0.8202 0.186 Uiso 1 1 calc R . .
H31C H 0.9681 0.0018 0.6723 0.186 Uiso 1 1 calc R . .
H1 H 0.570(3) 0.238(2) 0.584(3) 0.078(10) Uiso 1 1 d . . .

loop_
_atom_site_aniso_label
_atom_site_aniso_U_11
_atom_site_aniso_U_22
_atom_site_aniso_U_33
_atom_site_aniso_U_23
_atom_site_aniso_U_13
_atom_site_aniso_U_12
N1 0.0654(14) 0.0699(15) 0.0523(13) -0.0031(11) 0.0254(12) -0.0276(12)
N2 0.0539(12) 0.0640(13) 0.0507(12) 0.0047(10) 0.0198(10) -0.0205(10)
C1 0.130(3) 0.097(3) 0.108(3) 0.001(2) 0.066(2) -0.050(2)
C2 0.0654(16) 0.083(2) 0.0588(16) -0.0037(14) 0.0241(13) -0.0361(15)
C3 0.0522(15) 0.093(2) 0.0558(15) -0.0021(14) 0.0222(13) -0.0221(14)
C4 0.0575(16) 0.0721(18) 0.0554(15) 0.0004(13) 0.0218(13) -0.0136(13)
C5 0.0701(19) 0.101(2) 0.077(2) -0.0120(18) 0.0286(17) -0.0082(17)
C6 0.084(2) 0.121(3) 0.066(2) 0.0174(19) 0.0149(18) 0.015(2)
C7 0.093(3) 0.189(5) 0.132(3) -0.037(3) 0.071(3) -0.069(3)
C8 0.0549(14) 0.0575(15) 0.0516(14) 0.0050(11) 0.0197(12) -0.0150(12)
C9 0.0649(16) 0.0684(17) 0.0591(16) 0.0053(13) 0.0222(13) -0.0242(14)
C10 0.075(2) 0.088(2) 0.084(2) 0.0097(17) 0.0250(17) -0.0410(17)
C11 0.072(2) 0.110(3) 0.070(2) 0.0189(18) 0.0028(16) -0.0458(19)
C12 0.0661(18) 0.103(2) 0.0615(17) 0.0253(16) 0.0049(15) -0.0293(17)
C13 0.0522(15) 0.0740(18) 0.0592(16) 0.0159(13) 0.0146(13) -0.0155(13)
C14 0.0616(16) 0.088(2) 0.0668(17) 0.0276(15) 0.0177(14) -0.0189(15)
C15 0.132(3) 0.133(3) 0.094(3) 0.025(2) 0.054(2) -0.047(3)
C16 0.130(3) 0.086(3) 0.155(4) 0.030(2) 0.077(3) -0.019(2)
C17 0.098(2) 0.081(2) 0.0631(17) 0.0105(15) 0.0282(16) -0.0395(18)
C18 0.151(4) 0.166(4) 0.109(3) 0.028(3) 0.056(3) -0.081(3)
C19 0.165(4) 0.104(3) 0.082(3) 0.034(2) 0.034(3) 0.001(3)
C20 0.0688(17) 0.0627(16) 0.0563(15) -0.0002(12) 0.0308(14) -0.0226(14)
C21 0.079(2) 0.0668(18) 0.0636(17) 0.0001(14) 0.0362(15) -0.0176(15)
C22 0.083(2) 0.083(2) 0.086(2) 0.0025(18) 0.0451(19) -0.0132(17)
C23 0.108(3) 0.089(2) 0.085(2) -0.0189(19) 0.059(2) -0.030(2)
C24 0.100(3) 0.095(2) 0.0639(18) -0.0176(17) 0.0379(19) -0.041(2)
C25 0.0753(19) 0.0812(19) 0.0567(16) -0.0061(14) 0.0323(15) -0.0324(15)
C26 0.080(2) 0.109(3) 0.0543(16) -0.0057(16) 0.0248(15) -0.0326(19)
C27 0.121(3) 0.154(4) 0.117(3) 0.047(3) 0.045(3) -0.016(3)
C28 0.089(3) 0.175(5) 0.149(4) 0.005(3) 0.032(3) -0.067(3)
C29 0.079(2) 0.093(2) 0.0686(19) 0.0113(17) 0.0286(17) -0.0027(18)
C30 0.109(3) 0.134(4) 0.105(3) 0.007(3) 0.012(2) -0.055(3)
C31 0.120(3) 0.127(3) 0.101(3) 0.041(3) 0.034(3) -0.003(3)

loop_
_atom_type_symbol
_atom_type_description
_atom_type_scat_dispersion_real
_atom_type_scat_dispersion_imag
_atom_type_scat_source
C C 0.0181 0.0091 'International Tables Vol C Tables 4.2.6.8 and 6.1.1.4'
H H 0 0 'International Tables Vol C Tables 4.2.6.8 and 6.1.1.4'
N N 0.0311 0.018 'International Tables Vol C Tables 4.2.6.8 and 6.1.1.4'

loop_
_geom_angle_atom_site_label_1
_geom_angle_atom_site_label_2
_geom_angle_atom_site_label_3
_geom_angle
_geom_angle_site_symmetry_1
_geom_angle_site_symmetry_3
_geom_angle_publ_flag
C20 N1 C2 117.7(2) . . ?
C20 N1 H1 110(2) . . ?
C2 N1 H1 104(2) . . ?
C4 N2 C8 122.6(2) . . ?
C2 C1 H1A 109.5 . . ?
C2 C1 H1B 109.5 . . ?
H1A C1 H1B 109.5 . . ?
C2 C1 H1C 109.5 . . ?
H1A C1 H1C 109.5 . . ?
H1B C1 H1C 109.5 . . ?
N1 C2 C1 114.6(3) . . ?
N1 C2 C3 111.8(2) . . ?
C1 C2 C3 114.4(2) . . ?
N1 C2 H2 105 . . ?
C1 C2 H2 105 . . ?
C3 C2 H2 105 . . ?
C4 C3 C7 110.2(2) . . ?
C4 C3 C2 114.4(2) . . ?
C7 C3 C2 108.9(3) . . ?
C4 C3 C6 107.0(3) . . ?
C7 C3 C6 107.5(3) . . ?
C2 C3 C6 108.5(2) . . ?
N2 C4 C5 122.8(2) . . ?
N2 C4 C3 119.6(2) . . ?
C5 C4 C3 117.5(2) . . ?
C4 C5 H5A 109.5 . . ?
C4 C5 H5B 109.5 . . ?
H5A C5 H5B 109.5 . . ?
C4 C5 H5C 109.5 . . ?
H5A C5 H5C 109.5 . . ?
H5B C5 H5C 109.5 . . ?
C3 C6 H6A 109.5 . . ?
C3 C6 H6B 109.5 . . ?
H6A C6 H6B 109.5 . . ?
C3 C6 H6C 109.5 . . ?
H6A C6 H6C 109.5 . . ?
H6B C6 H6C 109.5 . . ?
C3 C7 H7A 109.5 . . ?
C3 C7 H7B 109.5 . . ?
H7A C7 H7B 109.5 . . ?
C3 C7 H7C 109.5 . . ?
H7A C7 H7C 109.5 . . ?
H7B C7 H7C 109.5 . . ?
C9 C8 C13 121.6(2) . . ?
C9 C8 N2 117.1(2) . . ?
C13 C8 N2 121.0(2) . . ?
C8 C9 C10 117.4(3) . . ?
C8 C9 C17 121.8(2) . . ?
C10 C9 C17 120.7(3) . . ?
C11 C10 C9 121.6(3) . . ?
C11 C10 H10 119.2 . . ?
C9 C10 H10 119.2 . . ?
C12 C11 C10 120.1(3) . . ?
C12 C11 H11 119.9 . . ?
C10 C11 H11 119.9 . . ?
C11 C12 C13 121.6(3) . . ?
C11 C12 H12 119.2 . . ?
C13 C12 H12 119.2 . . ?
C12 C13 C8 117.6(3) . . ?
C12 C13 C14 120.2(2) . . ?
C8 C13 C14 122.2(2) . . ?
C16 C14 C13 110.4(3) . . ?
C16 C14 C15 110.6(3) . . ?
C13 C14 C15 114.3(3) . . ?
C16 C14 H14 107.1 . . ?
C13 C14 H14 107.1 . . ?
C15 C14 H14 107.1 . . ?
C14 C15 H15A 109.5 . . ?
C14 C15 H15B 109.5 . . ?
H15A C15 H15B 109.5 . . ?
C14 C15 H15C 109.5 . . ?
H15A C15 H15C 109.5 . . ?
H15B C15 H15C 109.5 . . ?
C14 C16 H16A 109.5 . . ?
C14 C16 H16B 109.5 . . ?
H16A C16 H16B 109.5 . . ?
C14 C16 H16C 109.5 . . ?
H16A C16 H16C 109.5 . . ?
H16B C16 H16C 109.5 . . ?
C18 C17 C9 113.5(3) . . ?
C18 C17 C19 110.9(3) . . ?
C9 C17 C19 110.7(3) . . ?
C18 C17 H17 107.2 . . ?
C9 C17 H17 107.2 . . ?
C19 C17 H17 107.2 . . ?
C17 C18 H18A 109.5 . . ?
C17 C18 H18B 109.5 . . ?
H18A C18 H18B 109.5 . . ?
C17 C18 H18C 109.5 . . ?
H18A C18 H18C 109.5 . . ?
H18B C18 H18C 109.5 . . ?
C17 C19 H19A 109.5 . . ?
C17 C19 H19B 109.5 . . ?
H19A C19 H19B 109.5 . . ?
C17 C19 H19C 109.5 . . ?
H19A C19 H19C 109.5 . . ?
H19B C19 H19C 109.5 . . ?
C25 C20 C21 120.2(2) . . ?
C25 C20 N1 119.2(3) . . ?
C21 C20 N1 120.5(2) . . ?
C22 C21 C20 117.9(3) . . ?
C22 C21 C29 119.5(3) . . ?
C20 C21 C29 122.5(2) . . ?
C23 C22 C21 122.1(3) . . ?
C23 C22 H22 118.9 . . ?
C21 C22 H22 118.9 . . ?
C24 C23 C22 119.3(3) . . ?
C24 C23 H23 120.4 . . ?
C22 C23 H23 120.4 . . ?
C23 C24 C25 122.0(3) . . ?
C23 C24 H24 119 . . ?
C25 C24 H24 119 . . ?
C24 C25 C20 118.4(3) . . ?
C24 C25 C26 119.5(3) . . ?
C20 C25 C26 122.0(3) . . ?
C28 C26 C27 109.3(3) . . ?
C28 C26 C25 112.4(3) . . ?
C27 C26 C25 111.2(3) . . ?
C28 C26 H26 107.9 . . ?
C27 C26 H26 107.9 . . ?
C25 C26 H26 107.9 . . ?
C26 C27 H27A 109.5 . . ?
C26 C27 H27B 109.5 . . ?
H27A C27 H27B 109.5 . . ?
C26 C27 H27C 109.5 . . ?
H27A C27 H27C 109.5 . . ?
H27B C27 H27C 109.5 . . ?
C26 C28 H28A 109.5 . . ?
C26 C28 H28B 109.5 . . ?
H28A C28 H28B 109.5 . . ?
C26 C28 H28C 109.5 . . ?
H28A C28 H28C 109.5 . . ?
H28B C28 H28C 109.5 . . ?
C31 C29 C21 114.1(3) . . ?
C31 C29 C30 109.2(3) . . ?
C21 C29 C30 110.1(3) . . ?
C31 C29 H29 107.7 . . ?
C21 C29 H29 107.7 . . ?
C30 C29 H29 107.7 . . ?
C29 C30 H30A 109.5 . . ?
C29 C30 H30B 109.5 . . ?
H30A C30 H30B 109.5 . . ?
C29 C30 H30C 109.5 . . ?
H30A C30 H30C 109.5 . . ?
H30B C30 H30C 109.5 . . ?
C29 C31 H31A 109.5 . . ?
C29 C31 H31B 109.5 . . ?
H31A C31 H31B 109.5 . . ?
C29 C31 H31C 109.5 . . ?
H31A C31 H31C 109.5 . . ?
H31B C31 H31C 109.5 . . ?

loop_
_geom_bond_atom_site_label_1
_geom_bond_atom_site_label_2
_geom_bond_distance
_geom_bond_site_symmetry_2
_geom_bond_publ_flag
N1 C20 1.425(3) . ?
N1 C2 1.445(3) . ?
N1 H1 0.85(3) . ?
N2 C4 1.283(3) . ?
N2 C8 1.428(3) . ?
C1 C2 1.526(5) . ?
C1 H1A 0.96 . ?
C1 H1B 0.96 . ?
C1 H1C 0.96 . ?
C2 C3 1.546(4) . ?
C2 H2 0.98 . ?
C3 C4 1.521(4) . ?
C3 C7 1.531(4) . ?
C3 C6 1.548(5) . ?
C4 C5 1.500(4) . ?
C5 H5A 0.96 . ?
C5 H5B 0.96 . ?
C5 H5C 0.96 . ?
C6 H6A 0.96 . ?
C6 H6B 0.96 . ?
C6 H6C 0.96 . ?
C7 H7A 0.96 . ?
C7 H7B 0.96 . ?
C7 H7C 0.96 . ?
C8 C9 1.392(4) . ?
C8 C13 1.407(4) . ?
C9 C10 1.397(4) . ?
C9 C17 1.523(4) . ?
C10 C11 1.367(4) . ?
C10 H10 0.93 . ?
C11 C12 1.360(4) . ?
C11 H11 0.93 . ?
C12 C13 1.391(4) . ?
C12 H12 0.93 . ?
C13 C14 1.515(4) . ?
C14 C16 1.514(5) . ?
C14 C15 1.517(4) . ?
C14 H14 0.98 . ?
C15 H15A 0.96 . ?
C15 H15B 0.96 . ?
C15 H15C 0.96 . ?
C16 H16A 0.96 . ?
C16 H16B 0.96 . ?
C16 H16C 0.96 . ?
C17 C18 1.516(5) . ?
C17 C19 1.525(5) . ?
C17 H17 0.98 . ?
C18 H18A 0.96 . ?
C18 H18B 0.96 . ?
C18 H18C 0.96 . ?
C19 H19A 0.96 . ?
C19 H19B 0.96 . ?
C19 H19C 0.96 . ?
C20 C25 1.402(4) . ?
C20 C21 1.417(4) . ?
C21 C22 1.380(4) . ?
C21 C29 1.524(4) . ?
C22 C23 1.373(5) . ?
C22 H22 0.93 . ?
C23 C24 1.364(5) . ?
C23 H23 0.93 . ?
C24 C25 1.384(4) . ?
C24 H24 0.93 . ?
C25 C26 1.528(4) . ?
C26 C28 1.503(5) . ?
C26 C27 1.525(5) . ?
C26 H26 0.98 . ?
C27 H27A 0.96 . ?
C27 H27B 0.96 . ?
C27 H27C 0.96 . ?
C28 H28A 0.96 . ?
C28 H28B 0.96 . ?
C28 H28C 0.96 . ?
C29 C31 1.508(5) . ?
C29 C30 1.525(5) . ?
C29 H29 0.98 . ?
C30 H30A 0.96 . ?
C30 H30B 0.96 . ?
C30 H30C 0.96 . ?
C31 H31A 0.96 . ?
C31 H31B 0.96 . ?
C31 H31C 0.96 . ?

loop_
_geom_hbond_atom_site_label_D
_geom_hbond_atom_site_label_H
_geom_hbond_atom_site_label_A
_geom_hbond_distance_DH
_geom_hbond_distance_HA
_geom_hbond_distance_DA
_geom_hbond_angle_DHA
_geom_hbond_site_symmetry_A
N1 H1 N2 0.85(3) 2.21(3) 2.862(3) 134(3) .

loop_
_geom_torsion_atom_site_label_1
_geom_torsion_atom_site_label_2
_geom_torsion_atom_site_label_3
_geom_torsion_atom_site_label_4
_geom_torsion
_geom_torsion_site_symmetry_1
_geom_torsion_site_symmetry_2
_geom_torsion_site_symmetry_3
_geom_torsion_site_symmetry_4
_geom_torsion_publ_flag
C20 N1 C2 C1 54.4(3) . . . . ?
C20 N1 C2 C3 -173.4(2) . . . . ?
N1 C2 C3 C4 -65.0(3) . . . . ?
C1 C2 C3 C4 67.3(3) . . . . ?
N1 C2 C3 C7 171.1(3) . . . . ?
C1 C2 C3 C7 -56.5(4) . . . . ?
N1 C2 C3 C6 54.4(3) . . . . ?
C1 C2 C3 C6 -173.3(3) . . . . ?
C8 N2 C4 C5 -1.9(4) . . . . ?
C8 N2 C4 C3 174.7(2) . . . . ?
C7 C3 C4 N2 139.0(3) . . . . ?
C2 C3 C4 N2 15.8(4) . . . . ?
C6 C3 C4 N2 -104.4(3) . . . . ?
C7 C3 C4 C5 -44.3(4) . . . . ?
C2 C3 C4 C5 -167.4(3) . . . . ?
C6 C3 C4 C5 72.3(3) . . . . ?
C4 N2 C8 C9 -104.4(3) . . . . ?
C4 N2 C8 C13 81.1(3) . . . . ?
C13 C8 C9 C10 -2.7(4) . . . . ?
N2 C8 C9 C10 -177.2(2) . . . . ?
C13 C8 C9 C17 179.5(3) . . . . ?
N2 C8 C9 C17 5.0(4) . . . . ?
C8 C9 C10 C11 1.6(5) . . . . ?
C17 C9 C10 C11 179.4(3) . . . . ?
C9 C10 C11 C12 -0.3(6) . . . . ?
C10 C11 C12 C13 0.0(6) . . . . ?
C11 C12 C13 C8 -1.0(5) . . . . ?
C11 C12 C13 C14 176.3(3) . . . . ?
C9 C8 C13 C12 2.4(4) . . . . ?
N2 C8 C13 C12 176.7(3) . . . . ?
C9 C8 C13 C14 -174.8(3) . . . . ?
N2 C8 C13 C14 -0.6(4) . . . . ?
C12 C13 C14 C16 -92.6(4) . . . . ?
C8 C13 C14 C16 84.7(4) . . . . ?
C12 C13 C14 C15 32.8(4) . . . . ?
C8 C13 C14 C15 -150.0(3) . . . . ?
C8 C9 C17 C18 -141.9(3) . . . . ?
C10 C9 C17 C18 40.4(4) . . . . ?
C8 C9 C17 C19 92.7(4) . . . . ?
C10 C9 C17 C19 -85.0(4) . . . . ?
C2 N1 C20 C25 81.1(3) . . . . ?
C2 N1 C20 C21 -102.0(3) . . . . ?
C25 C20 C21 C22 -1.0(4) . . . . ?
N1 C20 C21 C22 -177.9(3) . . . . ?
C25 C20 C21 C29 176.3(3) . . . . ?
N1 C20 C21 C29 -0.6(4) . . . . ?
C20 C21 C22 C23 -0.7(5) . . . . ?
C29 C21 C22 C23 -178.1(3) . . . . ?
C21 C22 C23 C24 0.9(5) . . . . ?
C22 C23 C24 C25 0.7(5) . . . . ?
C23 C24 C25 C20 -2.4(5) . . . . ?
C23 C24 C25 C26 174.8(3) . . . . ?
C21 C20 C25 C24 2.5(4) . . . . ?
N1 C20 C25 C24 179.5(3) . . . . ?
C21 C20 C25 C26 -174.6(3) . . . . ?
N1 C20 C25 C26 2.4(4) . . . . ?
C24 C25 C26 C28 63.0(4) . . . . ?
C20 C25 C26 C28 -120.0(3) . . . . ?
C24 C25 C26 C27 -60.0(4) . . . . ?
C20 C25 C26 C27 117.0(3) . . . . ?
C22 C21 C29 C31 -43.6(5) . . . . ?
C20 C21 C29 C31 139.2(3) . . . . ?
C22 C21 C29 C30 79.6(4) . . . . ?
C20 C21 C29 C30 -97.6(4) . . . . ?
